data_7150938
loop_
_publ_author_name
'Bentabed-Ababsa, Ghenia'
'Derdour, Aicha'
'Roisnel, Thierry'
'S\'aez, Jose A.'
'Domingo, Luis R.'
'Mongin, Florence'

_publ_section_title
;
 Polar [3 + 2] cycloaddition of ketones with electrophilically
 activated carbonyl ylides. Synthesis of spirocyclic dioxolane
 indolinones
;
_journal_issue 17
_journal_name_full 'Organic &amp; Biomolecular Chemistry'
_journal_page_first 3144
_journal_page_last 3157
_journal_paper_doi 10.1039/b804856h
_journal_volume 6
_journal_year 2008
_chemical_compound_source 'synthesis as described'
_chemical_formula_moiety 'C15 H13 Cl1 N2 O4'
_chemical_formula_sum 'C15 H13 Cl N2 O4'
_chemical_formula_weight 320.72
_chemical_name_systematic
;
?
;
_space_group_IT_number 2
_symmetry_cell_setting triclinic
_symmetry_Int_Tables_number 2
_symmetry_space_group_name_Hall '-P 1'
_symmetry_space_group_name_H-M 'P -1'
_atom_sites_solution_hydrogens geom
_atom_sites_solution_primary direct
_atom_sites_solution_secondary difmap
_cell_angle_alpha 111.597(3)
_cell_angle_beta 96.849(3)
_cell_angle_gamma 103.339(3)
_cell_formula_units_Z 2
_cell_length_a 7.5107(5)
_cell_length_b 10.4161(8)
_cell_length_c 10.9534(7)
_cell_measurement_reflns_used 6940
_cell_measurement_temperature 100(2)
_cell_measurement_theta_max 27.44
_cell_measurement_theta_min 2.2
_cell_measurement_wavelength 0.71073
_cell_volume 755.26(9)
_computing_cell_refinement 'Bruker SMART, 2006'
_computing_data_collection 'Bruker SMART, 2006'
_computing_data_reduction 'Bruker SAINT, 2006'
_computing_molecular_graphics 'Ortep-3 for Windows (Farrugia, 1997)'
_computing_publication_material 'WinGX publication routines (Farrugia, 1999)'
_computing_structure_refinement 'SHELXL-97 (Sheldrick, 1997)'
_computing_structure_solution 'SIR97 (Altomare et al., 1999)'
_diffrn_ambient_temperature 100(2)
_diffrn_detector 'CCD plate'
_diffrn_measured_fraction_theta_full 0.975
_diffrn_measured_fraction_theta_max 0.97
_diffrn_measurement_device_type 'APEXII, Bruker-AXS'
_diffrn_measurement_method 'CCD rotation images, thin slices'
_diffrn_radiation_monochromator graphite
_diffrn_radiation_probe x-ray
_diffrn_radiation_type MoK\a
_diffrn_radiation_wavelength 0.71073
_diffrn_reflns_av_R_equivalents 0.0518
_diffrn_reflns_av_unetI/netI 0.0431
_diffrn_reflns_limit_h_max 9
_diffrn_reflns_limit_h_min -9
_diffrn_reflns_limit_k_max 13
_diffrn_reflns_limit_k_min -13
_diffrn_reflns_limit_l_max 14
_diffrn_reflns_limit_l_min -14
_diffrn_reflns_number 14105
_diffrn_reflns_theta_full 25
_diffrn_reflns_theta_max 27.48
_diffrn_reflns_theta_min 3.05
_exptl_absorpt_coefficient_mu 0.272
_exptl_absorpt_correction_T_max 0.968
_exptl_absorpt_correction_T_min 0.897
_exptl_absorpt_correction_type multi-scan
_exptl_absorpt_process_details
;
[Sheldrick, G.M. (2002). SADABS Bruker AXS Inc., Madison, Wisconsin, USA]
;
_exptl_crystal_colour colourless
_exptl_crystal_density_diffrn 1.41
_exptl_crystal_density_method 'not measured'
_exptl_crystal_description prism
_exptl_crystal_F_000 332
_exptl_crystal_size_max 0.4
_exptl_crystal_size_mid 0.22
_exptl_crystal_size_min 0.12
_refine_diff_density_max 0.465
_refine_diff_density_min -0.393
_refine_diff_density_rms 0.068
_refine_ls_extinction_method none
_refine_ls_goodness_of_fit_ref 1.146
_refine_ls_hydrogen_treatment constr
_refine_ls_matrix_type full
_refine_ls_number_parameters 199
_refine_ls_number_reflns 3361
_refine_ls_number_restraints 0
_refine_ls_restrained_S_all 1.146
_refine_ls_R_factor_all 0.0557
_refine_ls_R_factor_gt 0.0493
_refine_ls_shift/su_max 0.001
_refine_ls_shift/su_mean 0
_refine_ls_structure_factor_coef Fsqd
_refine_ls_weighting_details 'calc w=1/[\s^2^(Fo^2^)+(0.0456P)^2^+0.4513P] where P=(Fo^2^+2Fc^2^)/3'
_refine_ls_weighting_scheme calc
_refine_ls_wR_factor_gt 0.1162
_refine_ls_wR_factor_ref 0.1196
_reflns_number_gt 3060
_reflns_number_total 3361
_reflns_threshold_expression >2sigma(I)
_cod_data_source_file b804856h.txt
_cod_data_source_block 4a
_cod_original_cell_volume 755.25(9)
_cod_database_code 7150938

loop_
_symmetry_equiv_pos_as_xyz
'x, y, z'
'-x, -y, -z'

loop_
_atom_site_label
_atom_site_type_symbol
_atom_site_fract_x
_atom_site_fract_y
_atom_site_fract_z
_atom_site_U_iso_or_equiv
_atom_site_adp_type
_atom_site_occupancy
_atom_site_calc_flag
_atom_site_refinement_flags
_atom_site_disorder_assembly
_atom_site_disorder_group
C1 C 0.0846(2) 0.5981(2) 0.77586(18) 0.0170(4) Uani 1 d . . .
H1 H -0.0315 0.6291 0.7706 0.02 Uiso 1 calc R . .
C2 C 0.2292(2) 0.68738(19) 0.64153(18) 0.0147(4) Uani 1 d . . .
C3 C 0.3532(2) 0.77260(19) 0.79057(18) 0.0153(4) Uani 1 d . . .
C4 C 0.0528(2) 0.47281(19) 0.81453(18) 0.0164(4) Uani 1 d . . .
C5 C -0.1273(3) 0.4064(2) 0.82030(18) 0.0179(4) Uani 1 d . . .
H5 H -0.2257 0.4465 0.8073 0.021 Uiso 1 calc R . .
C6 C -0.1656(3) 0.2821(2) 0.84481(19) 0.0206(4) Uani 1 d . . .
H6 H -0.2889 0.2368 0.8485 0.025 Uiso 1 calc R . .
C7 C -0.0189(3) 0.2255(2) 0.86383(19) 0.0200(4) Uani 1 d . . .
C8 C 0.1634(3) 0.2923(2) 0.8628(2) 0.0221(4) Uani 1 d . . .
H8 H 0.2625 0.2541 0.8795 0.027 Uiso 1 calc R . .
C9 C 0.1988(3) 0.4158(2) 0.8370(2) 0.0212(4) Uani 1 d . . .
H9 H 0.3225 0.4617 0.8347 0.025 Uiso 1 calc R . .
C10 C 0.3447(2) 0.6508(2) 0.53473(18) 0.0172(4) Uani 1 d . . .
C11 C 0.5967(3) 0.7542(2) 0.4558(2) 0.0246(4) Uani 1 d . . .
H11A H 0.5243 0.7108 0.3612 0.03 Uiso 1 calc R . .
H11B H 0.6694 0.6898 0.4675 0.03 Uiso 1 calc R . .
C12 C 0.7273(3) 0.9022(3) 0.4888(2) 0.0341(5) Uani 1 d . . .
H12A H 0.8149 0.8939 0.4288 0.051 Uiso 1 calc R . .
H12B H 0.798 0.9441 0.5826 0.051 Uiso 1 calc R . .
H12C H 0.6538 0.9648 0.4765 0.051 Uiso 1 calc R . .
C13 C 0.0939(3) 0.7654(2) 0.60749(19) 0.0193(4) Uani 1 d . . .
H13A H 0.0209 0.7883 0.6768 0.029 Uiso 1 calc R . .
H13B H 0.0086 0.7027 0.5196 0.029 Uiso 1 calc R . .
H13C H 0.1656 0.855 0.6043 0.029 Uiso 1 calc R . .
C14 C 0.3920(2) 0.9316(2) 0.83750(18) 0.0172(4) Uani 1 d . . .
C15 C 0.5355(3) 0.7386(2) 0.80553(18) 0.0185(4) Uani 1 d . . .
N1 N 0.4207(2) 1.05389(18) 0.87010(17) 0.0228(4) Uani 1 d . . .
N2 N 0.6716(2) 0.70845(19) 0.81814(18) 0.0279(4) Uani 1 d . . .
O1 O 0.24401(18) 0.72012(14) 0.86801(13) 0.0186(3) Uani 1 d . . .
O2 O 0.13551(17) 0.55738(13) 0.64947(12) 0.0161(3) Uani 1 d . . .
O3 O 0.32175(19) 0.53206(15) 0.45091(14) 0.0239(3) Uani 1 d . . .
O4 O 0.46976(18) 0.77285(14) 0.54830(13) 0.0219(3) Uani 1 d . . .
Cl1 Cl -0.06573(7) 0.06710(5) 0.89026(5) 0.02613(16) Uani 1 d . . .

loop_
_atom_site_aniso_label
_atom_site_aniso_U_11
_atom_site_aniso_U_22
_atom_site_aniso_U_33
_atom_site_aniso_U_23
_atom_site_aniso_U_13
_atom_site_aniso_U_12
C1 0.0152(8) 0.0176(9) 0.0176(9) 0.0054(7) 0.0045(7) 0.0066(7)
C2 0.0136(8) 0.0128(8) 0.0183(9) 0.0062(7) 0.0040(7) 0.0050(7)
C3 0.0145(8) 0.0143(9) 0.0182(9) 0.0063(7) 0.0047(7) 0.0065(7)
C4 0.0174(8) 0.0161(9) 0.0162(9) 0.0053(7) 0.0051(7) 0.0074(7)
C5 0.0175(8) 0.0201(9) 0.0176(9) 0.0078(8) 0.0043(7) 0.0081(7)
C6 0.0186(9) 0.0203(10) 0.0229(10) 0.0089(8) 0.0063(7) 0.0049(8)
C7 0.0260(10) 0.0169(9) 0.0193(9) 0.0073(8) 0.0074(8) 0.0093(8)
C8 0.0225(9) 0.0213(10) 0.0287(10) 0.0117(8) 0.0086(8) 0.0137(8)
C9 0.0174(9) 0.0232(10) 0.0271(10) 0.0112(8) 0.0092(8) 0.0097(8)
C10 0.0147(8) 0.0210(10) 0.0170(9) 0.0077(8) 0.0032(7) 0.0078(7)
C11 0.0188(9) 0.0322(11) 0.0238(10) 0.0105(9) 0.0100(8) 0.0081(8)
C12 0.0311(11) 0.0345(13) 0.0435(13) 0.0195(11) 0.0193(10) 0.0107(10)
C13 0.0173(8) 0.0196(10) 0.0221(9) 0.0089(8) 0.0033(7) 0.0075(7)
C14 0.0119(8) 0.0199(10) 0.0200(9) 0.0068(8) 0.0042(7) 0.0070(7)
C15 0.0186(9) 0.0184(9) 0.0170(9) 0.0043(7) 0.0044(7) 0.0073(7)
N1 0.0196(8) 0.0200(9) 0.0273(9) 0.0072(7) 0.0040(7) 0.0078(7)
N2 0.0250(9) 0.0294(10) 0.0266(9) 0.0045(8) 0.0035(7) 0.0160(8)
O1 0.0185(6) 0.0181(7) 0.0177(6) 0.0064(5) 0.0066(5) 0.0032(5)
O2 0.0169(6) 0.0153(6) 0.0176(6) 0.0068(5) 0.0058(5) 0.0061(5)
O3 0.0208(7) 0.0221(7) 0.0243(7) 0.0035(6) 0.0066(6) 0.0074(6)
O4 0.0216(7) 0.0216(7) 0.0246(7) 0.0096(6) 0.0114(6) 0.0071(6)
Cl1 0.0325(3) 0.0209(3) 0.0333(3) 0.0158(2) 0.0127(2) 0.0125(2)

loop_
_atom_type_symbol
_atom_type_description
_atom_type_scat_dispersion_real
_atom_type_scat_dispersion_imag
_atom_type_scat_source
C C 0.0033 0.0016 'International Tables Vol C Tables 4.2.6.8 and 6.1.1.4'
H H 0 0 'International Tables Vol C Tables 4.2.6.8 and 6.1.1.4'
N N 0.0061 0.0033 'International Tables Vol C Tables 4.2.6.8 and 6.1.1.4'
O O 0.0106 0.006 'International Tables Vol C Tables 4.2.6.8 and 6.1.1.4'
Cl Cl 0.1484 0.1585 'International Tables Vol C Tables 4.2.6.8 and 6.1.1.4'

loop_
_geom_angle_atom_site_label_1
_geom_angle_atom_site_label_2
_geom_angle_atom_site_label_3
_geom_angle
_geom_angle_site_symmetry_1
_geom_angle_site_symmetry_3
_geom_angle_publ_flag
O2 C1 O1 104.47(13) . . ?
O2 C1 C4 109.04(14) . . ?
O1 C1 C4 112.45(15) . . ?
O2 C1 H1 110.2 . . ?
O1 C1 H1 110.2 . . ?
C4 C1 H1 110.2 . . ?
O2 C2 C10 107.93(14) . . ?
O2 C2 C13 112.68(14) . . ?
C10 C2 C13 110.36(15) . . ?
O2 C2 C3 99.45(14) . . ?
C10 C2 C3 113.49(14) . . ?
C13 C2 C3 112.46(14) . . ?
O1 C3 C14 111.00(14) . . ?
O1 C3 C15 108.29(15) . . ?
C14 C3 C15 109.04(15) . . ?
O1 C3 C2 103.95(14) . . ?
C14 C3 C2 112.17(15) . . ?
C15 C3 C2 112.25(14) . . ?
C5 C4 C9 119.51(18) . . ?
C5 C4 C1 119.34(16) . . ?
C9 C4 C1 121.03(17) . . ?
C4 C5 C6 121.02(17) . . ?
C4 C5 H5 119.5 . . ?
C6 C5 H5 119.5 . . ?
C5 C6 C7 118.39(18) . . ?
C5 C6 H6 120.8 . . ?
C7 C6 H6 120.8 . . ?
C8 C7 C6 121.76(18) . . ?
C8 C7 Cl1 119.24(15) . . ?
C6 C7 Cl1 119.00(15) . . ?
C7 C8 C9 119.00(17) . . ?
C7 C8 H8 120.5 . . ?
C9 C8 H8 120.5 . . ?
C8 C9 C4 120.26(18) . . ?
C8 C9 H9 119.9 . . ?
C4 C9 H9 119.9 . . ?
O3 C10 O4 126.30(17) . . ?
O3 C10 C2 124.64(17) . . ?
O4 C10 C2 109.03(15) . . ?
O4 C11 C12 107.18(16) . . ?
O4 C11 H11A 110.3 . . ?
C12 C11 H11A 110.3 . . ?
O4 C11 H11B 110.3 . . ?
C12 C11 H11B 110.3 . . ?
H11A C11 H11B 108.5 . . ?
C11 C12 H12A 109.5 . . ?
C11 C12 H12B 109.5 . . ?
H12A C12 H12B 109.5 . . ?
C11 C12 H12C 109.5 . . ?
H12A C12 H12C 109.5 . . ?
H12B C12 H12C 109.5 . . ?
C2 C13 H13A 109.5 . . ?
C2 C13 H13B 109.5 . . ?
H13A C13 H13B 109.5 . . ?
C2 C13 H13C 109.5 . . ?
H13A C13 H13C 109.5 . . ?
H13B C13 H13C 109.5 . . ?
N1 C14 C3 178.1(2) . . ?
N2 C15 C3 177.5(2) . . ?
C3 O1 C1 108.23(13) . . ?
C2 O2 C1 106.26(13) . . ?
C10 O4 C11 115.39(14) . . ?

loop_
_geom_bond_atom_site_label_1
_geom_bond_atom_site_label_2
_geom_bond_distance
_geom_bond_site_symmetry_2
_geom_bond_publ_flag
C1 O2 1.418(2) . ?
C1 O1 1.460(2) . ?
C1 C4 1.492(3) . ?
C1 H1 1 . ?
C2 O2 1.414(2) . ?
C2 C10 1.527(2) . ?
C2 C13 1.532(2) . ?
C2 C3 1.584(2) . ?
C3 O1 1.411(2) . ?
C3 C14 1.486(3) . ?
C3 C15 1.497(2) . ?
C4 C5 1.390(3) . ?
C4 C9 1.400(3) . ?
C5 C6 1.391(3) . ?
C5 H5 0.95 . ?
C6 C7 1.393(3) . ?
C6 H6 0.95 . ?
C7 C8 1.389(3) . ?
C7 Cl1 1.743(2) . ?
C8 C9 1.390(3) . ?
C8 H8 0.95 . ?
C9 H9 0.95 . ?
C10 O3 1.196(2) . ?
C10 O4 1.341(2) . ?
C11 O4 1.465(2) . ?
C11 C12 1.509(3) . ?
C11 H11A 0.99 . ?
C11 H11B 0.99 . ?
C12 H12A 0.98 . ?
C12 H12B 0.98 . ?
C12 H12C 0.98 . ?
C13 H13A 0.98 . ?
C13 H13B 0.98 . ?
C13 H13C 0.98 . ?
C14 N1 1.147(2) . ?
C15 N2 1.144(2) . ?

loop_
_geom_torsion_atom_site_label_1
_geom_torsion_atom_site_label_2
_geom_torsion_atom_site_label_3
_geom_torsion_atom_site_label_4
_geom_torsion
_geom_torsion_site_symmetry_1
_geom_torsion_site_symmetry_2
_geom_torsion_site_symmetry_3
_geom_torsion_site_symmetry_4
_geom_torsion_publ_flag
O2 C2 C3 O1 -30.51(15) . . . . ?
C10 C2 C3 O1 -144.88(15) . . . . ?
C13 C2 C3 O1 88.95(17) . . . . ?
O2 C2 C3 C14 -150.51(14) . . . . ?
C10 C2 C3 C14 95.12(17) . . . . ?
C13 C2 C3 C14 -31.1(2) . . . . ?
O2 C2 C3 C15 86.30(17) . . . . ?
C10 C2 C3 C15 -28.1(2) . . . . ?
C13 C2 C3 C15 -154.24(16) . . . . ?
O2 C1 C4 C5 -113.03(17) . . . . ?
O1 C1 C4 C5 131.59(17) . . . . ?
O2 C1 C4 C9 63.1(2) . . . . ?
O1 C1 C4 C9 -52.3(2) . . . . ?
C9 C4 C5 C6 -1.6(3) . . . . ?
C1 C4 C5 C6 174.55(16) . . . . ?
C4 C5 C6 C7 0.1(3) . . . . ?
C5 C6 C7 C8 1.9(3) . . . . ?
C5 C6 C7 Cl1 -178.33(14) . . . . ?
C6 C7 C8 C9 -2.5(3) . . . . ?
Cl1 C7 C8 C9 177.80(15) . . . . ?
C7 C8 C9 C4 0.9(3) . . . . ?
C5 C4 C9 C8 1.0(3) . . . . ?
C1 C4 C9 C8 -175.03(17) . . . . ?
O2 C2 C10 O3 17.2(2) . . . . ?
C13 C2 C10 O3 -106.3(2) . . . . ?
C3 C2 C10 O3 126.44(19) . . . . ?
O2 C2 C10 O4 -164.66(14) . . . . ?
C13 C2 C10 O4 71.81(18) . . . . ?
C3 C2 C10 O4 -55.46(19) . . . . ?
O1 C3 C14 N1 -135(5) . . . . ?
C15 C3 C14 N1 106(5) . . . . ?
C2 C3 C14 N1 -19(6) . . . . ?
O1 C3 C15 N2 24(5) . . . . ?
C14 C3 C15 N2 145(5) . . . . ?
C2 C3 C15 N2 -90(5) . . . . ?
C14 C3 O1 C1 129.45(15) . . . . ?
C15 C3 O1 C1 -110.87(15) . . . . ?
C2 C3 O1 C1 8.66(17) . . . . ?
O2 C1 O1 C3 16.53(17) . . . . ?
C4 C1 O1 C3 134.64(15) . . . . ?
C10 C2 O2 C1 160.42(13) . . . . ?
C13 C2 O2 C1 -77.47(17) . . . . ?
C3 C2 O2 C1 41.83(15) . . . . ?
O1 C1 O2 C2 -38.33(16) . . . . ?
C4 C1 O2 C2 -158.75(14) . . . . ?
O3 C10 O4 C11 -4.3(3) . . . . ?
C2 C10 O4 C11 177.61(15) . . . . ?
C12 C11 O4 C10 -178.92(17) . . . . ?

loop_
_cod_related_entry_id
_cod_related_entry_database
_cod_related_entry_code
1 ChemSpider 25938380
